data_7702696
loop_
_publ_author_name
'Sanmart\'in, Jes\'us'
'Bermejo, Manuel R.'
'Garc\'ia-Deibe, Ana M.'
'Nascimento, Otaciro R.'
'Lezama, Luis'
'Rojo, Te\'ofilo'

_publ_section_title
;
 Magnetic properties of a bishelical [4 + 4 + 4] trinuclear copper(ii)
 complex
;
_journal_issue 6
_journal_name_full 'Journal of the Chemical Society, Dalton Transactions'
_journal_page_first 1030
_journal_paper_doi 10.1039/b106983g
_journal_year 2002
_chemical_formula_sum 'C36 H38 Cu3 N4 O10'
_chemical_formula_weight 877.32
_space_group_IT_number 15
_space_group_name_Hall '-C 2yc'
_space_group_name_H-M_alt 'C 1 2/c 1'
_symmetry_cell_setting monoclinic
_symmetry_space_group_name_H-M 'C 1 2/c 1'
_atom_sites_solution_hydrogens geom
_atom_sites_solution_primary direct
_atom_sites_solution_secondary difmap
_audit_creation_method SHELXL-97
_cell_angle_alpha 90.00
_cell_angle_beta 110.026(5)
_cell_angle_gamma 90.00
_cell_formula_units_Z 4
_cell_length_a 17.171(3)
_cell_length_b 13.918(3)
_cell_length_c 15.373(3)
_cell_measurement_reflns_used 976
_cell_measurement_temperature 293(2)
_cell_measurement_theta_max 29.64
_cell_measurement_theta_min 2.93
_cell_volume 3451.8(12)
_computing_cell_refinement 'Bruker SMART'
_computing_data_collection 'Bruker SMART'
_computing_data_reduction 'Bruker SHELXTL'
_computing_structure_refinement 'SHELXL-97 (Sheldrick, 1997)'
_computing_structure_solution 'SHELXS-97 (Sheldrick, 1990)'
_diffrn_ambient_temperature 293(2)
_diffrn_measured_fraction_theta_full 0.992
_diffrn_measured_fraction_theta_max 0.992
_diffrn_radiation_monochromator graphite
_diffrn_radiation_source 'fine-focus sealed tube'
_diffrn_radiation_type MoK\a
_diffrn_radiation_wavelength 0.71073
_diffrn_reflns_av_R_equivalents 0.0754
_diffrn_reflns_av_sigmaI/netI 0.0694
_diffrn_reflns_limit_h_max 24
_diffrn_reflns_limit_h_min -22
_diffrn_reflns_limit_k_max 19
_diffrn_reflns_limit_k_min -18
_diffrn_reflns_limit_l_max 19
_diffrn_reflns_limit_l_min -21
_diffrn_reflns_number 22891
_diffrn_reflns_theta_full 30.59
_diffrn_reflns_theta_max 30.59
_diffrn_reflns_theta_min 1.93
_diffrn_standards_interval_count 'end of measurement'
_diffrn_standards_number '100 first frames'
_exptl_absorpt_coefficient_mu 1.898
_exptl_absorpt_correction_T_max 1.000000
_exptl_absorpt_correction_T_min 0.782715
_exptl_absorpt_correction_type psi-scans
_exptl_crystal_colour 'dark green'
_exptl_crystal_density_diffrn 1.688
_exptl_crystal_density_method 'not measured'
_exptl_crystal_description prism
_exptl_crystal_F_000 1796
_exptl_crystal_size_max 0.52
_exptl_crystal_size_mid 0.39
_exptl_crystal_size_min 0.35
_refine_diff_density_max 0.764
_refine_diff_density_min -0.529
_refine_diff_density_rms 0.090
_refine_ls_extinction_method none
_refine_ls_goodness_of_fit_ref 1.008
_refine_ls_hydrogen_treatment mixed
_refine_ls_matrix_type full
_refine_ls_number_parameters 272
_refine_ls_number_reflns 5268
_refine_ls_number_restraints 0
_refine_ls_restrained_S_all 1.008
_refine_ls_R_factor_all 0.1019
_refine_ls_R_factor_gt 0.0397
_refine_ls_shift/su_max 0.003
_refine_ls_shift/su_mean 0.000
_refine_ls_structure_factor_coef Fsqd
_refine_ls_weighting_details 'calc w=1/[\s^2^(Fo^2^)+(0.0570P)^2^+0.0000P] where P=(Fo^2^+2Fc^2^)/3'
_refine_ls_weighting_scheme calc
_refine_ls_wR_factor_gt 0.0928
_refine_ls_wR_factor_ref 0.1188
_reflns_number_gt 2968
_reflns_number_total 5268
_reflns_threshold_expression >2sigma(I)
_cod_data_source_file b106983g.txt
_cod_data_source_block C36_H38_Cu3_N4_O10_at_293_K
_cod_depositor_comments
;
The following automatic conversions were performed:

data item '_symmetry_cell_setting' value 'Monoclinic' was changed to
'monoclinic' in accordance with the
/home/saulius/struct/COD-crude-data/automatic-downloads/DataCite-retrospective/RSC/depositions/lib/dictionaries/cif_core.dic
dictionary named 'cif_core.dic' version 2.4.2 last updated on
2011-04-26.

Automatic conversion script
Id: cif_fix_values 6909 2019-04-08 15:41:33Z antanas 
;
_cod_original_cell_volume 3451.6(12)
_cod_original_sg_symbol_H-M C2/c
_cod_database_code 7702696

loop_
_symmetry_equiv_pos_as_xyz
'x, y, z'
'-x, y, -z+1/2'
'x+1/2, y+1/2, z'
'-x+1/2, y+1/2, -z+1/2'
'-x, -y, -z'
'x, -y, z-1/2'
'-x+1/2, -y+1/2, -z'
'x+1/2, -y+1/2, z-1/2'

loop_
_atom_site_label
_atom_site_type_symbol
_atom_site_fract_x
_atom_site_fract_y
_atom_site_fract_z
_atom_site_U_iso_or_equiv
_atom_site_adp_type
_atom_site_occupancy
_atom_site_symmetry_multiplicity
_atom_site_calc_flag
_atom_site_refinement_flags
Cu1 Cu -0.036275(19) -0.02385(3) 0.11635(3) 0.03503(12) Uani 1 1 d .
Cu2 Cu 0.0000 0.17942(3) 0.2500 0.03664(15) Uani 1 2 d S
O10 O -0.13210(11) 0.04902(14) 0.10700(14) 0.0356(5) Uani 1 1 d .
O11 O -0.25330(13) 0.17725(16) 0.07345(17) 0.0456(5) Uani 1 1 d .
H11 H -0.298(2) 0.210(3) 0.050(2) 0.055(11) Uiso 1 1 d .
O20 O 0.03200(10) 0.08665(14) 0.17678(14) 0.0349(4) Uani 1 1 d .
O21 O 0.06295(12) -0.06683(16) 0.09735(15) 0.0438(5) Uani 1 1 d .
N16 N -0.09158(14) -0.14848(17) 0.10388(17) 0.0374(6) Uani 1 1 d .
N26 N 0.09095(14) 0.26676(17) 0.26272(18) 0.0417(6) Uani 1 1 d .
C10 C -0.20770(16) 0.0159(2) 0.09068(18) 0.0310(6) Uani 1 1 d .
C11 C -0.27388(16) 0.0831(2) 0.07434(19) 0.0342(6) Uani 1 1 d .
C12 C -0.35358(17) 0.0523(2) 0.0597(2) 0.0435(7) Uani 1 1 d .
H12 H -0.3956 0.0973 0.0513 0.052 Uiso 1 1 calc R
C13 C -0.37219(18) -0.0461(3) 0.0574(2) 0.0481(8) Uani 1 1 d .
H13 H -0.4263 -0.0661 0.0472 0.058 Uiso 1 1 calc R
C14 C -0.31126(18) -0.1116(2) 0.0701(2) 0.0406(7) Uani 1 1 d .
H14 H -0.3240 -0.1767 0.0683 0.049 Uiso 1 1 calc R
C15 C -0.22795(16) -0.0830(2) 0.08633(19) 0.0338(6) Uani 1 1 d .
C16 C -0.16885(18) -0.1568(2) 0.09316(19) 0.0374(7) Uani 1 1 d .
H16 H -0.1888 -0.2193 0.0894 0.045 Uiso 1 1 calc R
C17 C -0.04259(18) -0.2378(2) 0.1149(2) 0.0458(8) Uani 1 1 d .
H17A H -0.0132 -0.2379 0.0711 0.055 Uiso 1 1 calc R
H17B H -0.0796 -0.2928 0.1015 0.055 Uiso 1 1 calc R
C18 C 0.01922(18) -0.2463(2) 0.2128(2) 0.0472(8) Uani 1 1 d .
H18A H 0.0505 -0.3053 0.2174 0.057 Uiso 1 1 calc R
H18B H 0.0580 -0.1932 0.2239 0.057 Uiso 1 1 calc R
C20 C 0.10790(16) 0.0823(2) 0.16939(19) 0.0327(6) Uani 1 1 d .
C21 C 0.12390(17) -0.0016(2) 0.1277(2) 0.0364(7) Uani 1 1 d .
C22 C 0.20164(18) -0.0122(3) 0.1195(2) 0.0434(7) Uani 1 1 d .
H22 H 0.2138 -0.0675 0.0927 0.052 Uiso 1 1 calc R
C23 C 0.26131(18) 0.0593(3) 0.1509(2) 0.0508(9) Uani 1 1 d .
H23 H 0.3128 0.0514 0.1444 0.061 Uiso 1 1 calc R
C24 C 0.24560(18) 0.1400(3) 0.1908(2) 0.0481(8) Uani 1 1 d .
H24 H 0.2867 0.1865 0.2121 0.058 Uiso 1 1 calc R
C25 C 0.16765(16) 0.1547(2) 0.2007(2) 0.0375(7) Uani 1 1 d .
C26 C 0.15515(17) 0.2420(2) 0.2438(2) 0.0426(8) Uani 1 1 d .
H26 H 0.1988 0.2856 0.2600 0.051 Uiso 1 1 calc R
C27 C 0.0873(14) 0.3571(12) 0.3195(13) 0.043(3) Uani 0.54(4) 1 d P
H27A H 0.0575 0.3432 0.3615 0.052 Uiso 0.54(4) 1 calc PR
H27B H 0.1428 0.3780 0.3558 0.052 Uiso 0.54(4) 1 calc PR
C27' C 0.1027(14) 0.3654(16) 0.295(2) 0.049(4) Uani 0.46(4) 1 d P
H27C H 0.1062 0.4061 0.2449 0.059 Uiso 0.46(4) 1 calc PR
H27D H 0.1550 0.3704 0.3456 0.059 Uiso 0.46(4) 1 calc PR
C28 C 0.0426(4) 0.4351(4) 0.2511(5) 0.051(2) Uani 0.558(9) 1 d P
H28A H 0.0809 0.4618 0.2236 0.061 Uiso 0.558(9) 1 calc PR
H28B H 0.0273 0.4863 0.2850 0.061 Uiso 0.558(9) 1 calc PR
C28' C 0.0349(4) 0.4016(5) 0.3261(5) 0.043(2) Uani 0.442(9) 1 d P
H28C H 0.0561 0.4547 0.3685 0.051 Uiso 0.442(9) 1 calc PR
H28D H 0.0194 0.3509 0.3603 0.051 Uiso 0.442(9) 1 calc PR
O1W O -0.39001(16) 0.28787(18) -0.0001(2) 0.0529(6) Uani 1 1 d .
H1W H -0.412(2) 0.324(2) 0.027(2) 0.040(10) Uiso 1 1 d .
H2W H -0.374(3) 0.313(4) -0.051(4) 0.14(2) Uiso 1 1 d .

loop_
_atom_site_aniso_label
_atom_site_aniso_U_11
_atom_site_aniso_U_22
_atom_site_aniso_U_33
_atom_site_aniso_U_23
_atom_site_aniso_U_13
_atom_site_aniso_U_12
Cu1 0.02318(17) 0.0310(2) 0.0497(2) -0.00581(16) 0.01089(15) 0.00010(14)
Cu2 0.0329(3) 0.0229(2) 0.0577(3) 0.000 0.0200(2) 0.000
O10 0.0229(9) 0.0332(10) 0.0490(12) -0.0009(9) 0.0101(8) 0.0000(8)
O11 0.0319(11) 0.0373(12) 0.0647(15) 0.0053(11) 0.0126(10) 0.0052(9)
O20 0.0217(9) 0.0335(10) 0.0509(12) -0.0058(9) 0.0144(8) -0.0024(8)
O21 0.0286(10) 0.0430(12) 0.0606(14) -0.0140(11) 0.0163(10) 0.0018(9)
N16 0.0289(12) 0.0336(13) 0.0448(14) -0.0057(11) 0.0060(10) -0.0012(10)
N26 0.0324(12) 0.0261(12) 0.0581(16) -0.0015(11) 0.0045(11) -0.0028(10)
C10 0.0260(12) 0.0387(15) 0.0280(13) 0.0037(12) 0.0089(10) 0.0014(11)
C11 0.0291(13) 0.0385(16) 0.0346(15) 0.0044(12) 0.0104(12) 0.0007(12)
C12 0.0280(14) 0.053(2) 0.0487(19) 0.0053(15) 0.0120(13) 0.0039(13)
C13 0.0275(14) 0.059(2) 0.057(2) 0.0031(16) 0.0142(14) -0.0082(14)
C14 0.0345(15) 0.0433(17) 0.0419(17) 0.0022(14) 0.0105(13) -0.0084(13)
C15 0.0282(13) 0.0385(15) 0.0328(15) 0.0028(12) 0.0081(11) -0.0034(12)
C16 0.0375(15) 0.0321(15) 0.0373(16) -0.0002(12) 0.0061(12) -0.0044(12)
C17 0.0377(16) 0.0333(16) 0.060(2) -0.0138(15) 0.0084(15) 0.0007(13)
C18 0.0319(15) 0.0313(16) 0.069(2) -0.0004(15) 0.0059(14) 0.0024(12)
C20 0.0229(12) 0.0386(15) 0.0376(15) 0.0085(12) 0.0115(11) 0.0015(11)
C21 0.0291(14) 0.0420(16) 0.0378(16) 0.0082(13) 0.0109(12) 0.0051(12)
C22 0.0316(14) 0.055(2) 0.0465(18) 0.0072(15) 0.0164(13) 0.0133(14)
C23 0.0267(14) 0.069(2) 0.061(2) 0.0183(19) 0.0207(14) 0.0088(15)
C24 0.0254(14) 0.052(2) 0.067(2) 0.0186(17) 0.0158(14) -0.0049(14)
C25 0.0256(13) 0.0394(16) 0.0471(17) 0.0124(14) 0.0117(12) -0.0013(12)
C26 0.0271(14) 0.0350(16) 0.060(2) 0.0084(14) 0.0069(13) -0.0074(12)
C27 0.061(9) 0.027(4) 0.033(6) -0.007(4) 0.006(4) -0.009(5)
C27' 0.050(6) 0.040(6) 0.055(11) -0.009(7) 0.014(6) -0.008(5)
C28 0.057(4) 0.027(3) 0.065(5) -0.002(3) 0.017(3) -0.002(3)
C28' 0.039(4) 0.034(4) 0.051(5) -0.009(3) 0.010(3) 0.000(3)
O1W 0.0535(14) 0.0375(13) 0.0744(18) 0.0053(13) 0.0306(13) 0.0119(11)

loop_
_atom_type_symbol
_atom_type_description
_atom_type_scat_dispersion_real
_atom_type_scat_dispersion_imag
_atom_type_scat_source
C C 0.0033 0.0016 'International Tables Vol C Tables 4.2.6.8 and 6.1.1.4'
H H 0.0000 0.0000 'International Tables Vol C Tables 4.2.6.8 and 6.1.1.4'
N N 0.0061 0.0033 'International Tables Vol C Tables 4.2.6.8 and 6.1.1.4'
O O 0.0106 0.0060 'International Tables Vol C Tables 4.2.6.8 and 6.1.1.4'
Cu Cu 0.3201 1.2651 'International Tables Vol C Tables 4.2.6.8 and 6.1.1.4'

loop_
_geom_angle_atom_site_label_1
_geom_angle_atom_site_label_2
_geom_angle_atom_site_label_3
_geom_angle
_geom_angle_site_symmetry_1
_geom_angle_site_symmetry_3
O10 Cu1 O21 161.33(10) . .
O10 Cu1 N16 95.01(9) . .
O21 Cu1 N16 97.77(10) . .
O10 Cu1 O20 88.79(8) . .
O21 Cu1 O20 84.20(8) . .
N16 Cu1 O20 158.81(10) . .
O20 Cu2 O20 95.10(12) . 2
O20 Cu2 N26 95.68(10) . .
O20 Cu2 N26 138.50(9) 2 .
O20 Cu2 N26 138.50(9) . 2
O20 Cu2 N26 95.68(10) 2 2
N26 Cu2 N26 102.18(15) . 2
C10 O10 Cu1 126.84(18) . .
C20 O20 Cu2 124.11(18) . .
C20 O20 Cu1 111.28(18) . .
Cu2 O20 Cu1 124.17(9) . .
C21 O21 Cu1 111.29(18) . .
C16 N16 C17 117.5(3) . .
C16 N16 Cu1 122.5(2) . .
C17 N16 Cu1 119.78(19) . .
C26 N26 C27' 107.6(11) . .
C26 N26 C27 123.6(9) . .
C27' N26 C27 20.7(7) . .
C26 N26 Cu2 122.4(2) . .
C27' N26 Cu2 130.0(11) . .
C27 N26 Cu2 112.4(9) . .
O10 C10 C15 124.0(2) . .
O10 C10 C11 118.5(3) . .
C15 C10 C11 117.5(2) . .
O11 C11 C12 123.1(3) . .
O11 C11 C10 116.1(2) . .
C12 C11 C10 120.8(3) . .
C11 C12 C13 120.8(3) . .
C14 C13 C12 119.8(3) . .
C13 C14 C15 121.3(3) . .
C10 C15 C16 122.8(2) . .
C10 C15 C14 119.8(3) . .
C16 C15 C14 117.4(3) . .
N16 C16 C15 128.6(3) . .
N16 C17 C18 110.8(2) . .
C18 C18 C17 114.4(3) 2 .
O20 C20 C25 123.7(3) . .
O20 C20 C21 115.0(2) . .
C25 C20 C21 121.4(3) . .
O21 C21 C22 123.7(3) . .
O21 C21 C20 118.0(2) . .
C22 C21 C20 118.3(3) . .
C23 C22 C21 120.5(3) . .
C24 C23 C22 121.0(3) . .
C23 C24 C25 120.9(3) . .
C20 C25 C24 117.9(3) . .
C20 C25 C26 124.1(3) . .
C24 C25 C26 118.0(3) . .
N26 C26 C25 127.6(3) . .
C28 C27 N26 107.4(11) . .
N26 C27' C28' 113.3(17) . .
C27 C28 C28' 114.8(8) . 2
C27' C28' C28 114.9(13) . 2

loop_
_geom_bond_atom_site_label_1
_geom_bond_atom_site_label_2
_geom_bond_distance
_geom_bond_site_symmetry_2
Cu1 O10 1.8959(18) .
Cu1 O21 1.9200(19) .
Cu1 N16 1.955(2) .
Cu1 O20 1.9639(19) .
Cu1 Cu1 3.8640(10) 2
Cu1 Cu2 3.4259(7) .
Cu2 O20 1.9130(19) .
Cu2 O20 1.9130(19) 2
Cu2 N26 1.935(2) .
Cu2 N26 1.935(2) 2
O10 C10 1.318(3) .
O10 O10 5.123(4) 2
O11 C11 1.358(4) .
O11 O11 8.532(5) 2
O11 H11 0.85(4) .
O20 C20 1.348(3) .
O20 O20 2.823(4) 2
O21 C21 1.343(4) .
O21 O21 5.801(4) 2
N16 C16 1.285(4) .
N16 C17 1.478(4) .
N16 N16 4.516(5) 2
N26 C26 1.280(4) .
N26 C27' 1.45(2) .
N26 C27 1.545(17) .
N26 N26 3.012(5) 2
C10 C15 1.415(4) .
C10 C11 1.427(4) .
C11 C12 1.377(4) .
C12 C13 1.404(5) .
C13 C14 1.350(4) .
C14 C15 1.422(4) .
C15 C16 1.422(4) .
C17 C18 1.520(4) .
C18 C18 1.505(7) 2
C20 C25 1.401(4) .
C20 C21 1.404(4) .
C21 C22 1.391(4) .
C22 C23 1.390(5) .
C23 C24 1.351(5) .
C24 C25 1.413(4) .
C25 C26 1.434(4) .
C27 C28 1.523(18) .
C27' C28' 1.49(3) .
C28 C28' 1.522(9) 2
C28' C28 1.522(9) 2

loop_
_geom_torsion_atom_site_label_1
_geom_torsion_atom_site_label_2
_geom_torsion_atom_site_label_3
_geom_torsion_atom_site_label_4
_geom_torsion
_geom_torsion_site_symmetry_1
_geom_torsion_site_symmetry_3
_geom_torsion_site_symmetry_4
O21 Cu1 O10 C10 129.0(3) . . .
N16 Cu1 O10 C10 -4.1(2) . . .
O20 Cu1 O10 C10 -163.2(2) . . .
O20 Cu2 O20 C20 -123.1(2) 2 . .
N26 Cu2 O20 C20 16.8(2) . . .
N26 Cu2 O20 C20 132.4(2) 2 . .
O20 Cu2 O20 Cu1 48.56(9) 2 . .
N26 Cu2 O20 Cu1 -171.58(13) . . .
N26 Cu2 O20 Cu1 -56.0(2) 2 . .
O10 Cu1 O20 C20 -158.09(18) . . .
O21 Cu1 O20 C20 4.58(18) . . .
N16 Cu1 O20 C20 101.1(3) . . .
O10 Cu1 O20 Cu2 29.31(13) . . .
O21 Cu1 O20 Cu2 -168.02(14) . . .
N16 Cu1 O20 Cu2 -71.5(3) . . .
O10 Cu1 O21 C21 64.9(3) . . .
N16 Cu1 O21 C21 -162.33(19) . . .
O20 Cu1 O21 C21 -3.58(19) . . .
O10 Cu1 N16 C16 0.3(2) . . .
O21 Cu1 N16 C16 -166.1(2) . . .
O20 Cu1 N16 C16 99.9(3) . . .
O10 Cu1 N16 C17 -174.4(2) . . .
O21 Cu1 N16 C17 19.3(2) . . .
O20 Cu1 N16 C17 -74.7(3) . . .
O20 Cu2 N26 C26 -15.0(3) . . .
O20 Cu2 N26 C26 89.3(3) 2 . .
N26 Cu2 N26 C26 -157.3(3) 2 . .
O20 Cu2 N26 C27' 166.5(16) . . .
O20 Cu2 N26 C27' -89.2(16) 2 . .
N26 Cu2 N26 C27' 24.2(16) 2 . .
O20 Cu2 N26 C27 179.3(7) . . .
O20 Cu2 N26 C27 -76.4(7) 2 . .
N26 Cu2 N26 C27 37.0(7) 2 . .
Cu1 O10 C10 C15 6.5(4) . . .
Cu1 O10 C10 C11 -172.06(19) . . .
O10 C10 C11 O11 2.5(4) . . .
C15 C10 C11 O11 -176.2(3) . . .
O10 C10 C11 C12 -178.0(3) . . .
C15 C10 C11 C12 3.3(4) . . .
O11 C11 C12 C13 177.2(3) . . .
C10 C11 C12 C13 -2.2(5) . . .
C11 C12 C13 C14 0.3(5) . . .
C12 C13 C14 C15 0.3(5) . . .
O10 C10 C15 C16 -4.3(4) . . .
C11 C10 C15 C16 174.3(3) . . .
O10 C10 C15 C14 178.7(3) . . .
C11 C10 C15 C14 -2.7(4) . . .
C13 C14 C15 C10 1.0(4) . . .
C13 C14 C15 C16 -176.1(3) . . .
C17 N16 C16 C15 176.2(3) . . .
Cu1 N16 C16 C15 1.4(4) . . .
C10 C15 C16 N16 0.1(5) . . .
C14 C15 C16 N16 177.1(3) . . .
C16 N16 C17 C18 -110.9(3) . . .
Cu1 N16 C17 C18 64.0(3) . . .
N16 C17 C18 C18 58.8(3) . . 2
Cu2 O20 C20 C25 -11.8(4) . . .
Cu1 O20 C20 C25 175.6(2) . . .
Cu2 O20 C20 C21 167.96(19) . . .
Cu1 O20 C20 C21 -4.7(3) . . .
Cu1 O21 C21 C22 -177.5(2) . . .
Cu1 O21 C21 C20 2.1(3) . . .
O20 C20 C21 O21 1.8(4) . . .
C25 C20 C21 O21 -178.5(3) . . .
O20 C20 C21 C22 -178.6(2) . . .
C25 C20 C21 C22 1.1(4) . . .
O21 C21 C22 C23 178.8(3) . . .
C20 C21 C22 C23 -0.7(5) . . .
C21 C22 C23 C24 0.6(5) . . .
C22 C23 C24 C25 -0.8(5) . . .
O20 C20 C25 C24 178.4(3) . . .
C21 C20 C25 C24 -1.3(4) . . .
O20 C20 C25 C26 -0.3(5) . . .
C21 C20 C25 C26 180.0(3) . . .
C23 C24 C25 C20 1.1(5) . . .
C23 C24 C25 C26 179.9(3) . . .
C27' N26 C26 C25 -172.7(13) . . .
C27 N26 C26 C25 172.6(9) . . .
Cu2 N26 C26 C25 8.5(5) . . .
C20 C25 C26 N26 2.0(5) . . .
C24 C25 C26 N26 -176.7(3) . . .
C26 N26 C27 C28 100.1(12) . . .
C27' N26 C27 C28 57(4) . . .
Cu2 N26 C27 C28 -94.3(13) . . .
C26 N26 C27' C28' -175.7(14) . . .
C27 N26 C27' C28' -32(3) . . .
Cu2 N26 C27' C28' 3(3) . . .
N26 C27 C28 C28' 44.2(17) . . 2
N26 C27' C28' C28 -81(2) . . 2
C17 C18 C18 C17 -170.2(4) . 2 2
C27 C28 C28' C27' 62.8(19) . 2 2
C27' C28' C28 C27 62.8(19) . 2 2
N16 C17 C18 C18 58.8(3) . . 2
N26 C27 C28 C28' 44.2(17) . . 2
N26 C27' C28' C28 -81(2) . . 2
